data_7153726
loop_
_publ_author_name
'Davies, Stephen G.'
'Fletcher, Ai M.'
'Lee, James A.'
'Roberts, Paul M.'
'Souleymanou, Myriam Y.'
'Thomson, James E.'
'Zammit, Charlotte M.'

_publ_section_title
;
 Diastereoselective Ireland-Claisen rearrangements of substituted allyl
 \b-amino esters: applications in the asymmetric synthesis of
 C(5)-substituted transpentacins.
;
_journal_issue 17
_journal_name_full 'Organic &amp; biomolecular chemistry'
_journal_page_first 2702
_journal_page_last 2728
_journal_paper_doi 10.1039/c4ob00274a
_journal_volume 12
_journal_year 2014
_chemical_formula_moiety 'C27 H29 N1 O2'
_chemical_formula_sum 'C27 H29 N O2'
_chemical_formula_weight 399.53
_space_group_IT_number 2
_symmetry_cell_setting triclinic
_symmetry_space_group_name_Hall '-P 1'
_symmetry_space_group_name_H-M 'P -1'
_atom_sites_solution_hydrogens difmap
_atom_sites_solution_primary direct
_cell_angle_alpha 74.3842(8)
_cell_angle_beta 68.6115(8)
_cell_angle_gamma 80.1552(12)
_cell_formula_units_Z 2
_cell_length_a 10.0503(2)
_cell_length_b 10.9520(2)
_cell_length_c 11.2054(3)
_cell_measurement_reflns_used 4651
_cell_measurement_temperature 150
_cell_measurement_theta_max 27
_cell_measurement_theta_min 5
_cell_volume 1102.40(4)
_computing_cell_refinement 'DENZO/SCALEPACK (Otwinowski & Minor, 1997)'
_computing_data_collection 'COLLECT (Nonius, 2001).'
_computing_data_reduction 'DENZO/SCALEPACK (Otwinowski & Minor, 1997)'
_computing_molecular_graphics 'CAMERON (Watkin et al., 1996)'
_computing_publication_material 'CRYSTALS (Betteridge et al., 2003)'
_computing_structure_refinement 'CRYSTALS (Betteridge et al., 2003)'
_computing_structure_solution 'SIR92 (Altomare et al., 1994)'
_diffrn_ambient_temperature 150
_diffrn_measured_fraction_theta_full 0.991
_diffrn_measured_fraction_theta_max 0.990
_diffrn_measurement_device Area
_diffrn_measurement_device_type 'Nonius KappaCCD'
_diffrn_measurement_method \w
_diffrn_radiation_monochromator graphite
_diffrn_radiation_type 'Mo K\a'
_diffrn_radiation_wavelength 0.71073
_diffrn_reflns_av_R_equivalents 0.027
_diffrn_reflns_limit_h_max 12
_diffrn_reflns_limit_h_min -13
_diffrn_reflns_limit_k_max 14
_diffrn_reflns_limit_k_min -13
_diffrn_reflns_limit_l_max 13
_diffrn_reflns_limit_l_min -14
_diffrn_reflns_number 8403
_diffrn_reflns_theta_full 26.964
_diffrn_reflns_theta_max 27.515
_diffrn_reflns_theta_min 5.173
_diffrn_standards_number 0
_exptl_absorpt_coefficient_mu 0.075
_exptl_absorpt_correction_T_max 0.99
_exptl_absorpt_correction_T_min 0.98
_exptl_absorpt_correction_type multi-scan
_exptl_absorpt_process_details 'DENZO/SCALEPACK (Otwinowski & Minor, 1997)'
_exptl_crystal_colour colourless
_exptl_crystal_density_diffrn 1.204
_exptl_crystal_density_method 'not measured'
_exptl_crystal_description block
_exptl_crystal_F_000 428
_exptl_crystal_size_max 0.270
_exptl_crystal_size_mid 0.220
_exptl_crystal_size_min 0.170
_refine_diff_density_max 0.24
_refine_diff_density_min -0.26
_refine_ls_extinction_method None
_refine_ls_goodness_of_fit_ref 0.9333
_refine_ls_hydrogen_treatment constr
_refine_ls_matrix_type full
_refine_ls_number_parameters 271
_refine_ls_number_reflns 3448
_refine_ls_number_restraints 0
_refine_ls_R_factor_all 0.0525
_refine_ls_R_factor_gt 0.0409
_refine_ls_shift/su_max 0.0001297
_refine_ls_shift/su_mean 0.0000151
_refine_ls_structure_factor_coef Fsqd
_refine_ls_weighting_details
;
 Method, part 1, Chebychev polynomial, (Watkin, 1994, Prince, 1982) 
 [weight] = 1.0/[A~0~*T~0~(x)+A~1~*T~1~(x) ... +A~n-1~]*T~n-1~(x)] 
 where A~i~ are the Chebychev coefficients listed below and x= Fcalc/Fmax 
 Method = Robust Weighting (Prince, 1982) 
 W = [weight] * [1-(deltaF/6*sigmaF)^2^]^2^ 
 A~i~ are: 
 15.9 24.2 12.1 3.35 
;
_refine_ls_weighting_scheme calc
_refine_ls_wR_factor_all 0.1090
_refine_ls_wR_factor_gt 0.0961
_refine_ls_wR_factor_ref 0.1090
_reflns_limit_h_max 13
_reflns_limit_h_min -12
_reflns_limit_k_max 14
_reflns_limit_k_min -13
_reflns_limit_l_max 14
_reflns_limit_l_min 0
_reflns_number_gt 2850
_reflns_number_total 5018
_reflns_threshold_expression I>2.0\s(I)
_oxford_diffrn_Wilson_B_factor 2.03
_oxford_diffrn_Wilson_scale 2.36
_oxford_refine_ls_r_factor_ref 0.0525
_oxford_refine_ls_scale 0.692(2)
_oxford_reflns_number_all 3448
_oxford_reflns_threshold_expression_ref I>-3.0\s(I)
_cod_data_source_file c4ob00274a2.cif
_cod_data_source_block 16
_cod_depositor_comments
;
The following automatic conversions were performed:

'_symmetry_cell_setting' value 'Triclinic' changed to 'triclinic'
according to
/usr/data/users/saulius/crontab/automatic-downloads/rss-feeds/RSC/lib/dictionaries/cif_core.dic
dictionary named 'cif_core.dic' version 2.4.2 from
2011-04-26.

'_atom_sites_solution_primary' value 'Direct' changed to
'direct' according to
/usr/data/users/saulius/crontab/automatic-downloads/rss-feeds/RSC/lib/dictionaries/cif_core.dic
dictionary named 'cif_core.dic' version 2.4.2 from 2011-04-26.

Automatic conversion script
Id: cif_fix_values 2281 2013-09-26 08:29:07Z andrius 
;
_cod_original_formula_sum 'C27 H29 N1 O2'
_cod_database_code 7153726

loop_
_symmetry_equiv_pos_as_xyz
x,y,z
-x,-y,-z

loop_
_atom_site_label
_atom_site_type_symbol
_atom_site_fract_x
_atom_site_fract_y
_atom_site_fract_z
_atom_site_U_iso_or_equiv
_atom_site_occupancy
_atom_site_adp_type
_atom_site_refinement_flags_posn
O1 O 0.39184(13) 0.09974(11) 0.38038(11) 0.0329 1.0000 Uani .
C2 C 0.40041(16) 0.22421(15) 0.32429(16) 0.0264 1.0000 Uani .
O3 O 0.35112(13) 0.30607(12) 0.38512(12) 0.0373 1.0000 Uani .
C4 C 0.47854(16) 0.24689(15) 0.17777(15) 0.0240 1.0000 Uani .
C5 C 0.62518(17) 0.17138(16) 0.14340(17) 0.0292 1.0000 Uani .
C6 C 0.73170(18) 0.20370(17) 0.19315(18) 0.0331 1.0000 Uani .
C7 C 0.7196(2) 0.29686(19) 0.2501(2) 0.0407 1.0000 Uani .
C8 C 0.38350(16) 0.21326(14) 0.11077(15) 0.0225 1.0000 Uani .
N9 N 0.23312(13) 0.26615(12) 0.16505(13) 0.0231 1.0000 Uani .
C10 C 0.13469(17) 0.21249(15) 0.12661(16) 0.0249 1.0000 Uani .
C11 C 0.12020(16) 0.07156(15) 0.18364(15) 0.0236 1.0000 Uani .
C12 C 0.10336(18) -0.00339(15) 0.10832(17) 0.0288 1.0000 Uani .
C13 C 0.07909(19) -0.13124(17) 0.16175(18) 0.0348 1.0000 Uani .
C14 C 0.07446(19) -0.18609(16) 0.28900(19) 0.0359 1.0000 Uani .
C15 C 0.0943(2) -0.11287(17) 0.36354(18) 0.0366 1.0000 Uani .
C16 C 0.11549(18) 0.01530(16) 0.31178(17) 0.0304 1.0000 Uani .
C17 C 0.21278(17) 0.40640(14) 0.13203(16) 0.0259 1.0000 Uani .
C18 C 0.06757(16) 0.45634(14) 0.21446(15) 0.0235 1.0000 Uani .
C19 C -0.01733(18) 0.54762(15) 0.15527(16) 0.0281 1.0000 Uani .
C20 C -0.14957(19) 0.59563(16) 0.23058(17) 0.0316 1.0000 Uani .
C21 C -0.19793(18) 0.55375(16) 0.36571(17) 0.0302 1.0000 Uani .
C22 C -0.11362(18) 0.46311(17) 0.42550(17) 0.0319 1.0000 Uani .
C23 C 0.01798(18) 0.41455(16) 0.35096(16) 0.0296 1.0000 Uani .
C24 C 0.44740(16) 0.24452(14) -0.03890(15) 0.0230 1.0000 Uani .
C25 C 0.50125(17) 0.36103(15) -0.11163(16) 0.0283 1.0000 Uani .
C26 C 0.55540(19) 0.38746(16) -0.24838(17) 0.0328 1.0000 Uani .
C27 C 0.55723(19) 0.29717(17) -0.31486(17) 0.0339 1.0000 Uani .
C28 C 0.50572(19) 0.18037(16) -0.24378(17) 0.0321 1.0000 Uani .
C29 C 0.45058(17) 0.15461(15) -0.10736(16) 0.0267 1.0000 Uani .
C30 C 0.3165(2) 0.0689(2) 0.52061(19) 0.0467 1.0000 Uani .
H41 H 0.4941 0.3399 0.1449 0.0268 1.0000 Uiso R
H52 H 0.6688 0.1858 0.0459 0.0361 1.0000 Uiso R
H51 H 0.6101 0.0794 0.1803 0.0353 1.0000 Uiso R
H61 H 0.8201 0.1488 0.1801 0.0398 1.0000 Uiso R
H72 H 0.7961 0.3099 0.2776 0.0501 1.0000 Uiso R
H71 H 0.6330 0.3563 0.2662 0.0499 1.0000 Uiso R
H81 H 0.3789 0.1165 0.1411 0.0255 1.0000 Uiso R
H101 H 0.0390 0.2574 0.1601 0.0299 1.0000 Uiso R
H102 H 0.1647 0.2301 0.0262 0.0287 1.0000 Uiso R
H121 H 0.1097 0.0341 0.0175 0.0331 1.0000 Uiso R
H131 H 0.0662 -0.1813 0.1078 0.0407 1.0000 Uiso R
H141 H 0.0570 -0.2752 0.3263 0.0435 1.0000 Uiso R
H151 H 0.0921 -0.1515 0.4529 0.0450 1.0000 Uiso R
H161 H 0.1275 0.0689 0.3645 0.0367 1.0000 Uiso R
H171 H 0.2896 0.4396 0.1493 0.0310 1.0000 Uiso R
H172 H 0.2247 0.4361 0.0364 0.0307 1.0000 Uiso R
H191 H 0.0178 0.5790 0.0593 0.0336 1.0000 Uiso R
H201 H -0.2093 0.6581 0.1882 0.0391 1.0000 Uiso R
H211 H -0.2911 0.5875 0.4199 0.0362 1.0000 Uiso R
H221 H -0.1473 0.4336 0.5206 0.0380 1.0000 Uiso R
H231 H 0.0772 0.3514 0.3938 0.0356 1.0000 Uiso R
H251 H 0.5023 0.4244 -0.0661 0.0335 1.0000 Uiso R
H261 H 0.5920 0.4698 -0.2972 0.0384 1.0000 Uiso R
H271 H 0.5963 0.3157 -0.4116 0.0405 1.0000 Uiso R
H281 H 0.5090 0.1168 -0.2895 0.0379 1.0000 Uiso R
H291 H 0.4143 0.0729 -0.0578 0.0323 1.0000 Uiso R
H302 H 0.3167 -0.0243 0.5500 0.0697 1.0000 Uiso R
H301 H 0.3675 0.1005 0.5650 0.0689 1.0000 Uiso R
H303 H 0.2177 0.1092 0.5401 0.0688 1.0000 Uiso R

loop_
_atom_site_aniso_label
_atom_site_aniso_U_11
_atom_site_aniso_U_22
_atom_site_aniso_U_33
_atom_site_aniso_U_23
_atom_site_aniso_U_13
_atom_site_aniso_U_12
O1 0.0329(7) 0.0313(7) 0.0308(6) -0.0033(5) -0.0100(5) -0.0010(5)
C2 0.0213(8) 0.0289(9) 0.0331(9) -0.0104(7) -0.0118(7) -0.0012(7)
O3 0.0371(7) 0.0396(7) 0.0365(7) -0.0181(6) -0.0074(6) -0.0023(6)
C4 0.0219(8) 0.0235(8) 0.0281(9) -0.0081(6) -0.0082(7) -0.0024(6)
C5 0.0226(8) 0.0323(9) 0.0339(9) -0.0129(7) -0.0079(7) -0.0004(7)
C6 0.0214(8) 0.0391(10) 0.0403(10) -0.0120(8) -0.0099(7) -0.0021(7)
C7 0.0282(9) 0.0472(11) 0.0549(12) -0.0198(9) -0.0172(9) -0.0041(8)
C8 0.0206(8) 0.0205(8) 0.0269(8) -0.0072(6) -0.0077(6) -0.0004(6)
N9 0.0200(7) 0.0207(7) 0.0283(7) -0.0062(5) -0.0073(5) -0.0018(5)
C10 0.0221(8) 0.0241(8) 0.0304(9) -0.0059(7) -0.0109(7) -0.0025(6)
C11 0.0163(7) 0.0249(8) 0.0287(9) -0.0074(7) -0.0055(6) -0.0015(6)
C12 0.0288(9) 0.0280(9) 0.0305(9) -0.0072(7) -0.0092(7) -0.0052(7)
C13 0.0346(10) 0.0299(9) 0.0429(11) -0.0138(8) -0.0107(8) -0.0069(7)
C14 0.0309(9) 0.0253(9) 0.0471(11) -0.0021(8) -0.0105(8) -0.0058(7)
C15 0.0374(10) 0.0344(10) 0.0353(10) 0.0019(8) -0.0134(8) -0.0089(8)
C16 0.0304(9) 0.0322(9) 0.0298(9) -0.0070(7) -0.0096(7) -0.0072(7)
C17 0.0236(8) 0.0220(8) 0.0300(9) -0.0068(7) -0.0060(7) -0.0018(6)
C18 0.0226(8) 0.0200(8) 0.0290(9) -0.0076(6) -0.0077(7) -0.0034(6)
C19 0.0318(9) 0.0257(8) 0.0252(9) -0.0064(7) -0.0080(7) -0.0009(7)
C20 0.0338(9) 0.0275(9) 0.0331(9) -0.0080(7) -0.0136(7) 0.0056(7)
C21 0.0272(9) 0.0328(9) 0.0310(9) -0.0145(7) -0.0073(7) 0.0028(7)
C22 0.0305(9) 0.0395(10) 0.0242(9) -0.0080(7) -0.0065(7) -0.0032(7)
C23 0.0283(9) 0.0309(9) 0.0287(9) -0.0043(7) -0.0113(7) -0.0001(7)
C24 0.0184(8) 0.0240(8) 0.0267(8) -0.0077(6) -0.0076(6) 0.0007(6)
C25 0.0278(9) 0.0251(8) 0.0309(9) -0.0106(7) -0.0050(7) -0.0035(7)
C26 0.0306(9) 0.0262(9) 0.0333(9) -0.0032(7) -0.0028(7) -0.0041(7)
C27 0.0326(9) 0.0363(10) 0.0277(9) -0.0068(7) -0.0056(7) 0.0000(7)
C28 0.0354(10) 0.0316(9) 0.0321(9) -0.0147(7) -0.0105(7) -0.0001(7)
C29 0.0268(8) 0.0234(8) 0.0307(9) -0.0071(7) -0.0100(7) -0.0017(6)
C30 0.0431(11) 0.0566(13) 0.0313(10) 0.0024(9) -0.0096(9) -0.0065(9)

loop_
_atom_type_symbol
_atom_type_scat_dispersion_real
_atom_type_scat_dispersion_imag
_atom_type_scat_Cromer_Mann_a1
_atom_type_scat_Cromer_Mann_b1
_atom_type_scat_Cromer_Mann_a2
_atom_type_scat_Cromer_Mann_b2
_atom_type_scat_Cromer_Mann_a3
_atom_type_scat_Cromer_Mann_b3
_atom_type_scat_Cromer_Mann_a4
_atom_type_scat_Cromer_Mann_b4
_atom_type_scat_Cromer_Mann_c
_atom_type_scat_source
C 0.0033 0.0016 2.3100 20.8439 1.0200 10.2075 1.5886 0.5687 0.8650 51.6512 0.2156 'International Tables Vol C 4.2.6.8 and 6.1.1.4'
H 0.0000 0.0000 0.4930 10.5109 0.3229 26.1257 0.1402 3.1424 0.0408 57.7998 0.0030 'International Tables Vol C 4.2.6.8 and 6.1.1.4'
N 0.0061 0.0033 12.2126 0.0057 3.1322 9.8933 2.0125 28.9975 1.1663 0.5826 -11.5290 'International Tables Vol C 4.2.6.8 and 6.1.1.4'
O 0.0106 0.0060 3.0485 13.2771 2.2868 5.7011 1.5463 0.3239 0.8670 32.9089 0.2508 'International Tables Vol C 4.2.6.8 and 6.1.1.4'

loop_
_geom_angle_atom_site_label_1
_geom_angle_atom_site_label_2
_geom_angle_atom_site_label_3
_geom_angle
_geom_angle_publ_flag
C2 O1 C30 115.60(14) yes
O1 C2 O3 123.16(15) yes
O1 C2 C4 111.69(13) yes
O3 C2 C4 125.15(15) yes
C2 C4 C5 112.44(13) yes
C2 C4 C8 109.21(12) yes
C5 C4 C8 110.61(12) yes
C2 C4 H41 107.2 no
C5 C4 H41 108.1 no
C8 C4 H41 109.1 no
C4 C5 C6 115.70(13) yes
C4 C5 H52 108.8 no
C6 C5 H52 107.3 no
C4 C5 H51 108.1 no
C6 C5 H51 108.0 no
H52 C5 H51 108.6 no
C5 C6 C7 127.80(16) yes
C5 C6 H61 115.2 no
C7 C6 H61 117.0 no
C6 C7 H72 121.0 no
C6 C7 H71 121.3 no
H72 C7 H71 117.6 no
C4 C8 N9 110.28(12) yes
C4 C8 C24 113.14(12) yes
N9 C8 C24 114.96(12) yes
C4 C8 H81 105.7 no
N9 C8 H81 104.7 no
C24 C8 H81 107.3 no
C8 N9 C10 111.54(12) yes
C8 N9 C17 114.46(12) yes
C10 N9 C17 109.80(12) yes
N9 C10 C11 114.51(13) yes
N9 C10 H101 106.5 no
C11 C10 H101 107.6 no
N9 C10 H102 110.4 no
C11 C10 H102 109.4 no
H101 C10 H102 108.3 no
C10 C11 C12 119.33(14) yes
C10 C11 C16 122.00(14) yes
C12 C11 C16 118.58(15) yes
C11 C12 C13 120.51(16) yes
C11 C12 H121 119.4 no
C13 C12 H121 120.1 no
C12 C13 C14 120.44(16) yes
C12 C13 H131 119.0 no
C14 C13 H131 120.5 no
C13 C14 C15 119.38(16) yes
C13 C14 H141 120.4 no
C15 C14 H141 120.2 no
C14 C15 C16 120.45(17) yes
C14 C15 H151 119.5 no
C16 C15 H151 120.0 no
C11 C16 C15 120.61(16) yes
C11 C16 H161 118.2 no
C15 C16 H161 121.2 no
N9 C17 C18 112.31(13) yes
N9 C17 H171 107.5 no
C18 C17 H171 108.8 no
N9 C17 H172 109.0 no
C18 C17 H172 110.2 no
H171 C17 H172 109.0 no
C17 C18 C19 120.42(14) yes
C17 C18 C23 120.96(14) yes
C19 C18 C23 118.60(15) yes
C18 C19 C20 120.73(15) yes
C18 C19 H191 119.1 no
C20 C19 H191 120.2 no
C19 C20 C21 120.32(15) yes
C19 C20 H201 120.2 no
C21 C20 H201 119.5 no
C20 C21 C22 119.29(15) yes
C20 C21 H211 120.9 no
C22 C21 H211 119.8 no
C21 C22 C23 120.65(16) yes
C21 C22 H221 119.5 no
C23 C22 H221 119.9 no
C18 C23 C22 120.40(15) yes
C18 C23 H231 119.4 no
C22 C23 H231 120.2 no
C8 C24 C25 122.80(14) yes
C8 C24 C29 119.31(14) yes
C25 C24 C29 117.88(15) yes
C24 C25 C26 121.22(15) yes
C24 C25 H251 119.4 no
C26 C25 H251 119.4 no
C25 C26 C27 120.13(15) yes
C25 C26 H261 119.8 no
C27 C26 H261 120.1 no
C26 C27 C28 119.27(16) yes
C26 C27 H271 120.0 no
C28 C27 H271 120.7 no
C27 C28 C29 120.50(15) yes
C27 C28 H281 119.5 no
C29 C28 H281 120.0 no
C24 C29 C28 120.99(15) yes
C24 C29 H291 118.7 no
C28 C29 H291 120.3 no
O1 C30 H302 108.1 no
O1 C30 H301 108.8 no
H302 C30 H301 109.4 no
O1 C30 H303 109.8 no
H302 C30 H303 111.0 no
H301 C30 H303 109.7 no

loop_
_geom_bond_atom_site_label_1
_geom_bond_atom_site_label_2
_geom_bond_distance
_geom_bond_publ_flag
O1 C2 1.342(2) yes
O1 C30 1.446(2) yes
C2 O3 1.2020(19) yes
C2 C4 1.510(2) yes
C4 C5 1.531(2) yes
C4 C8 1.550(2) yes
C4 H41 1.004 no
C5 C6 1.501(2) yes
C5 H52 0.996 no
C5 H51 0.996 no
C6 C7 1.310(3) yes
C6 H61 0.971 no
C7 H72 0.969 no
C7 H71 0.984 no
C8 N9 1.4864(19) yes
C8 C24 1.524(2) yes
C8 H81 1.025 no
N9 C10 1.468(2) yes
N9 C17 1.477(2) yes
C10 C11 1.513(2) yes
C10 H101 0.991 no
C10 H102 1.025 no
C11 C12 1.393(2) yes
C11 C16 1.388(2) yes
C12 C13 1.392(2) yes
C12 H121 0.972 no
C13 C14 1.377(3) yes
C13 H131 0.971 no
C14 C15 1.384(3) yes
C14 H141 0.971 no
C15 C16 1.388(2) yes
C15 H151 0.970 no
C16 H161 0.985 no
C17 C18 1.516(2) yes
C17 H171 1.004 no
C17 H172 1.000 no
C18 C19 1.390(2) yes
C18 C23 1.394(2) yes
C19 C20 1.392(2) yes
C19 H191 0.983 no
C20 C21 1.380(2) yes
C20 H201 0.974 no
C21 C22 1.386(2) yes
C21 H211 0.985 no
C22 C23 1.387(2) yes
C22 H221 0.971 no
C23 H231 0.975 no
C24 C25 1.393(2) yes
C24 C29 1.392(2) yes
C25 C26 1.391(2) yes
C25 H251 0.969 no
C26 C27 1.383(3) yes
C26 H261 0.974 no
C27 C28 1.384(3) yes
C27 H271 0.984 no
C28 C29 1.388(2) yes
C28 H281 0.959 no
C29 H291 0.969 no
C30 H302 0.984 no
C30 H301 0.985 no
C30 H303 0.986 no

loop_
_geom_hbond_atom_site_label_D
_geom_hbond_atom_site_label_H
_geom_hbond_atom_site_label_A
_geom_hbond_site_symmetry_A
_geom_hbond_angle_DHA
_geom_hbond_distance_DH
_geom_hbond_distance_HA
_geom_hbond_distance_DA
_geom_hbond_publ_flag
C21 H211 O3 2_566 129.75(5) 0.985 2.582 3.300(3) yes
C26 H261 O3 2_665 168.83(5) 0.974 2.467 3.429(3) yes
